data_7209780
loop_
_publ_author_name
'Gao, Bo'
'Zhang, Qian'
'Yan, Pengfei'
'Hou, Guangfeng'
'Li, Guangming'

_publ_section_title
;
 Crystal engineering of salen type cerium complexes tuned by various
 cerium counterions
;
_journal_issue 20
_journal_name_full CrystEngComm
_journal_page_first 4167
_journal_paper_doi 10.1039/c3ce40207j
_journal_volume 15
_journal_year 2013
_chemical_formula_moiety 'C66 H86 Ce2 N12 O34'
_chemical_formula_sum 'C66 H86 Ce2 N12 O34'
_chemical_formula_weight 1871.68
_chemical_name_systematic
;
?
;
_space_group_IT_number 60
_symmetry_cell_setting orthorhombic
_symmetry_space_group_name_Hall '-P 2n 2ab'
_symmetry_space_group_name_H-M 'P b c n'
_atom_sites_solution_hydrogens geom
_atom_sites_solution_primary direct
_atom_sites_solution_secondary difmap
_audit_creation_method SHELXL-97
_cell_angle_alpha 90.00
_cell_angle_beta 90.00
_cell_angle_gamma 90.00
_cell_formula_units_Z 4
_cell_length_a 32.5470(10)
_cell_length_b 17.5335(6)
_cell_length_c 13.7923(6)
_cell_measurement_reflns_used 4050
_cell_measurement_temperature 293(2)
_cell_measurement_theta_max 29.0248
_cell_measurement_theta_min 3.0184
_cell_volume 7870.8(5)
_computing_cell_refinement 'Bruker FRAMBO'
_computing_data_collection 'Bruker FRAMBO'
_computing_data_reduction 'Bruker SHELXTL'
_computing_molecular_graphics 'Bruker SHELXTL'
_computing_publication_material 'Bruker SHELXTL'
_computing_structure_refinement 'SHELXL-97 (Sheldrick, 1997)'
_computing_structure_solution 'SHELXS-97 (Sheldrick, 1990)'
_diffrn_ambient_temperature 293(2)
_diffrn_detector_area_resol_mean 16.1954
_diffrn_measured_fraction_theta_full 0.994
_diffrn_measured_fraction_theta_max 0.994
_diffrn_measurement_device_type 'Xcalibur, Eos'
_diffrn_measurement_method '\w scans'
_diffrn_radiation_monochromator graphite
_diffrn_radiation_source 'fine-focus sealed tube'
_diffrn_radiation_type MoK\a
_diffrn_radiation_wavelength 0.71073
_diffrn_reflns_av_R_equivalents 0.0444
_diffrn_reflns_av_sigmaI/netI 0.0969
_diffrn_reflns_limit_h_max 21
_diffrn_reflns_limit_h_min -38
_diffrn_reflns_limit_k_max 20
_diffrn_reflns_limit_k_min -20
_diffrn_reflns_limit_l_max 14
_diffrn_reflns_limit_l_min -16
_diffrn_reflns_number 16969
_diffrn_reflns_theta_full 25.00
_diffrn_reflns_theta_max 25.00
_diffrn_reflns_theta_min 3.02
_exptl_absorpt_coefficient_mu 1.231
_exptl_absorpt_correction_T_max 0.8724
_exptl_absorpt_correction_T_min 0.7856
_exptl_absorpt_correction_type multi-scan
_exptl_absorpt_process_details
;
CrysAlisPro, Agilent Technologies,
Version 1.171.35.21 (release 20-01-2012 CrysAlis171 .NET)
(compiled Jan 23 2012,18:06:46)
Empirical absorption correction using spherical harmonics,
implemented in SCALE3 ABSPACK scaling algorithm.
;
_exptl_crystal_colour yellow
_exptl_crystal_density_diffrn 1.519
_exptl_crystal_density_method 'not measured'
_exptl_crystal_description block
_exptl_crystal_F_000 3656
_exptl_crystal_size_max 0.21
_exptl_crystal_size_mid 0.19
_exptl_crystal_size_min 0.11
_refine_diff_density_max 1.031
_refine_diff_density_min -0.537
_refine_diff_density_rms 0.069
_refine_ls_extinction_method none
_refine_ls_goodness_of_fit_ref 0.966
_refine_ls_hydrogen_treatment mixed
_refine_ls_matrix_type full
_refine_ls_number_parameters 508
_refine_ls_number_reflns 6892
_refine_ls_number_restraints 67
_refine_ls_restrained_S_all 0.990
_refine_ls_R_factor_all 0.1123
_refine_ls_R_factor_gt 0.0560
_refine_ls_shift/su_max 0.002
_refine_ls_shift/su_mean 0.000
_refine_ls_structure_factor_coef Fsqd
_refine_ls_weighting_details 'calc w=1/[\s^2^(Fo^2^)+(0.0221P)^2^+0.0000P] where P=(Fo^2^+2Fc^2^)/3'
_refine_ls_weighting_scheme calc
_refine_ls_wR_factor_gt 0.0885
_refine_ls_wR_factor_ref 0.1057
_reflns_number_gt 3737
_reflns_number_total 6892
_reflns_threshold_expression >2sigma(I)
_cod_data_source_file c3ce40207j.txt
_cod_data_source_block y
_cod_database_code 7209780

loop_
_symmetry_equiv_pos_as_xyz
'x, y, z'
'-x+1/2, -y+1/2, z+1/2'
'-x, y, -z+1/2'
'x+1/2, -y+1/2, -z'
'-x, -y, -z'
'x-1/2, y-1/2, -z-1/2'
'x, -y, z-1/2'
'-x-1/2, y-1/2, z'

loop_
_atom_site_label
_atom_site_type_symbol
_atom_site_fract_x
_atom_site_fract_y
_atom_site_fract_z
_atom_site_U_iso_or_equiv
_atom_site_adp_type
_atom_site_occupancy
_atom_site_symmetry_multiplicity
_atom_site_calc_flag
_atom_site_refinement_flags
C1 C 0.2295(2) 0.3365(4) 0.6419(5) 0.0693(19) Uani 1 1 d .
C2 C 0.2060(3) 0.4010(4) 0.6168(5) 0.074(2) Uani 1 1 d .
C3 C 0.2227(3) 0.4605(4) 0.5649(5) 0.085(2) Uani 1 1 d .
H3 H 0.2066 0.5025 0.5487 0.102 Uiso 1 1 calc R
C4 C 0.2644(3) 0.4576(4) 0.5363(5) 0.093(3) Uani 1 1 d .
H4 H 0.2759 0.4988 0.5038 0.112 Uiso 1 1 calc R
C5 C 0.2873(2) 0.3967(5) 0.5553(5) 0.092(2) Uani 1 1 d .
H5 H 0.3144 0.3949 0.5344 0.110 Uiso 1 1 calc R
C6 C 0.2706(2) 0.3348(4) 0.6070(5) 0.073(2) Uani 1 1 d .
C7 C 0.2958(2) 0.2703(5) 0.6253(5) 0.090(2) Uani 1 1 d .
H7 H 0.3224 0.2698 0.6004 0.108 Uiso 1 1 calc R
C8 C 0.3069(2) 0.1420(4) 0.7010(6) 0.089(2) Uani 1 1 d .
H8 H 0.2997 0.1019 0.6546 0.107 Uiso 1 1 calc R
C9 C 0.3534(2) 0.1530(5) 0.6982(6) 0.113(3) Uani 1 1 d U
H9A H 0.3667 0.1041 0.7081 0.136 Uiso 1 1 calc R
H9B H 0.3612 0.1715 0.6346 0.136 Uiso 1 1 calc R
C10 C 0.3681(2) 0.2076(4) 0.7731(7) 0.115(3) Uani 1 1 d U
H10A H 0.3568 0.2579 0.7607 0.138 Uiso 1 1 calc R
H10B H 0.3978 0.2110 0.7711 0.138 Uiso 1 1 calc R
C11 C 0.3542(3) 0.1793(5) 0.8718(7) 0.120(3) Uani 1 1 d U
H11A H 0.3633 0.2146 0.9215 0.144 Uiso 1 1 calc R
H11B H 0.3665 0.1300 0.8849 0.144 Uiso 1 1 calc R
C12 C 0.3061(2) 0.1722(4) 0.8745(5) 0.096(2) Uani 1 1 d U
H12A H 0.2972 0.1552 0.9381 0.116 Uiso 1 1 calc R
H12B H 0.2936 0.2213 0.8614 0.116 Uiso 1 1 calc R
C13 C 0.2937(2) 0.1163(4) 0.8000(6) 0.078(2) Uani 1 1 d U
H13 H 0.3069 0.0673 0.8143 0.094 Uiso 1 1 calc R
C14 C 0.2305(2) 0.0411(4) 0.7944(5) 0.0720(19) Uani 1 1 d .
H14 H 0.2469 -0.0020 0.7887 0.086 Uiso 1 1 calc R
C15 C 0.1878(2) 0.0301(3) 0.7941(5) 0.0658(17) Uani 1 1 d U
C16 C 0.1706(2) -0.0435(3) 0.7836(5) 0.089(2) Uani 1 1 d .
H16 H 0.1878 -0.0857 0.7796 0.107 Uiso 1 1 calc R
C17 C 0.1297(3) -0.0533(4) 0.7792(6) 0.104(3) Uani 1 1 d U
H17 H 0.1187 -0.1020 0.7730 0.125 Uiso 1 1 calc R
C18 C 0.1039(2) 0.0096(4) 0.7841(5) 0.090(2) Uani 1 1 d U
H18 H 0.0757 0.0025 0.7801 0.108 Uiso 1 1 calc R
C19 C 0.1188(2) 0.0807(4) 0.7943(5) 0.0696(18) Uani 1 1 d U
C20 C 0.1613(2) 0.0957(4) 0.7979(5) 0.0623(16) Uani 1 1 d U
C21 C 0.05182(19) 0.1387(4) 0.7911(5) 0.102(3) Uani 1 1 d .
H21A H 0.0444 0.1184 0.7288 0.153 Uiso 1 1 calc R
H21B H 0.0393 0.1878 0.7994 0.153 Uiso 1 1 calc R
H21C H 0.0424 0.1049 0.8411 0.153 Uiso 1 1 calc R
C22 C 0.1372(2) 0.4461(4) 0.5998(5) 0.099(3) Uani 1 1 d .
H22A H 0.1387 0.4958 0.6287 0.148 Uiso 1 1 calc R
H22B H 0.1099 0.4263 0.6068 0.148 Uiso 1 1 calc R
H22C H 0.1439 0.4497 0.5321 0.148 Uiso 1 1 calc R
C23 C 0.0775(2) 0.2590(4) 0.6102(5) 0.0597(17) Uani 1 1 d .
C24 C 0.0393(2) 0.2732(4) 0.5689(5) 0.0665(19) Uani 1 1 d .
C25 C 0.0246(2) 0.2254(5) 0.4944(6) 0.104(3) Uani 1 1 d .
H25 H -0.0013 0.2342 0.4680 0.125 Uiso 1 1 calc R
C26 C 0.0474(3) 0.1673(5) 0.4611(6) 0.114(3) Uani 1 1 d U
H26 H 0.0375 0.1363 0.4117 0.137 Uiso 1 1 calc R
C27 C 0.0865(2) 0.1533(4) 0.5011(5) 0.093(2) Uani 1 1 d .
H27 H 0.1020 0.1123 0.4789 0.112 Uiso 1 1 calc R
C28 C 0.1015(2) 0.1987(4) 0.5711(5) 0.070(2) Uani 1 1 d .
C29 C 0.01541(18) 0.3357(4) 0.6005(5) 0.0693(19) Uani 1 1 d U
H29 H -0.0101 0.3427 0.5715 0.083 Uiso 1 1 calc R
C30 C 0.00359(19) 0.4521(3) 0.6950(4) 0.0696(19) Uani 1 1 d .
H30 H -0.0231 0.4515 0.6622 0.084 Uiso 1 1 calc R
C31 C 0.0270(2) 0.5243(4) 0.6647(6) 0.100(3) Uani 1 1 d .
H31A H 0.0540 0.5245 0.6943 0.119 Uiso 1 1 calc R
H31B H 0.0304 0.5250 0.5949 0.119 Uiso 1 1 calc R
C32 C 0.0029(3) 0.5952(4) 0.6970(5) 0.121(3) Uani 1 1 d U
H32A H 0.0178 0.6408 0.6780 0.145 Uiso 1 1 calc R
H32B H -0.0236 0.5960 0.6652 0.145 Uiso 1 1 calc R
C33 C 0.1681(2) 0.1401(4) 0.5678(5) 0.104(3) Uani 1 1 d .
H33A H 0.1569 0.0895 0.5708 0.156 Uiso 1 1 calc R
H33B H 0.1939 0.1415 0.6017 0.156 Uiso 1 1 calc R
H33C H 0.1724 0.1540 0.5012 0.156 Uiso 1 1 calc R
Ce1 Ce 0.148763(10) 0.291601(19) 0.79376(3) 0.05901(15) Uani 1 1 d .
N1 N 0.28329(18) 0.2113(4) 0.6758(4) 0.0782(17) Uani 1 1 d D
H111 H 0.2629(15) 0.237(3) 0.706(5) 0.117 Uiso 1 1 d D
N2 N 0.24877(17) 0.1060(3) 0.8019(4) 0.0732(16) Uani 1 1 d D
H211 H 0.2319(16) 0.146(2) 0.811(5) 0.110 Uiso 1 1 d D
N3 N 0.02641(15) 0.3841(3) 0.6670(4) 0.0624(14) Uani 1 1 d DU
H311 H 0.0515(8) 0.373(3) 0.690(4) 0.094 Uiso 1 1 d D
N4 N 0.0951(2) 0.2550(4) 0.9757(6) 0.103(2) Uani 1 1 d .
N5 N 0.1082(2) 0.4397(4) 0.8950(5) 0.094(2) Uani 1 1 d .
N6 N 0.22500(18) 0.3525(4) 0.8983(5) 0.0784(18) Uani 1 1 d .
O1 O 0.21275(12) 0.2816(2) 0.6906(3) 0.0632(11) Uani 1 1 d .
O2 O 0.16590(16) 0.3959(2) 0.6472(3) 0.0851(15) Uani 1 1 d .
O3 O 0.17597(12) 0.1632(2) 0.8071(3) 0.0691(12) Uani 1 1 d .
O4 O 0.09558(13) 0.1462(2) 0.7969(3) 0.0808(13) Uani 1 1 d .
O5 O 0.09188(12) 0.2982(2) 0.6820(3) 0.0601(11) Uani 1 1 d .
O6 O 0.13987(13) 0.1930(2) 0.6120(3) 0.0786(14) Uani 1 1 d .
O7 O 0.13205(15) 0.2375(3) 0.9668(3) 0.0903(15) Uani 1 1 d .
O8 O 0.0759(2) 0.2451(4) 1.0512(5) 0.160(3) Uani 1 1 d U
O9 O 0.07874(14) 0.2839(3) 0.9008(4) 0.0868(15) Uani 1 1 d .
O10 O 0.13329(16) 0.4022(3) 0.9469(4) 0.1015(17) Uani 1 1 d .
O11 O 0.08723(19) 0.4894(4) 0.9272(5) 0.165(3) Uani 1 1 d .
O12 O 0.10708(15) 0.4195(2) 0.8065(4) 0.0908(15) Uani 1 1 d U
O13 O 0.20601(14) 0.3950(2) 0.8396(3) 0.0816(14) Uani 1 1 d .
O14 O 0.25543(18) 0.3748(3) 0.9365(5) 0.148(2) Uani 1 1 d U
O15 O 0.21174(13) 0.2876(2) 0.9105(3) 0.0726(13) Uani 1 1 d .

loop_
_atom_site_aniso_label
_atom_site_aniso_U_11
_atom_site_aniso_U_22
_atom_site_aniso_U_33
_atom_site_aniso_U_23
_atom_site_aniso_U_13
_atom_site_aniso_U_12
C1 0.075(5) 0.081(5) 0.052(5) -0.001(4) -0.003(4) -0.024(4)
C2 0.100(6) 0.065(5) 0.057(5) 0.005(4) 0.004(5) -0.003(5)
C3 0.124(7) 0.064(5) 0.067(6) -0.003(4) 0.000(5) -0.001(5)
C4 0.130(8) 0.077(6) 0.073(6) -0.003(4) 0.016(6) -0.025(6)
C5 0.094(6) 0.105(7) 0.077(6) 0.011(5) 0.014(5) -0.033(5)
C6 0.073(5) 0.082(5) 0.063(5) 0.006(4) 0.000(4) -0.019(4)
C7 0.077(5) 0.121(7) 0.072(6) 0.015(5) 0.014(5) -0.009(5)
C8 0.080(5) 0.104(6) 0.084(6) -0.003(5) -0.003(5) 0.014(5)
C9 0.075(6) 0.130(7) 0.135(8) -0.021(6) 0.017(6) 0.008(5)
C10 0.076(6) 0.130(8) 0.139(9) -0.011(6) -0.002(6) -0.030(5)
C11 0.106(6) 0.137(6) 0.118(7) -0.008(5) -0.024(5) -0.014(5)
C12 0.091(6) 0.113(6) 0.085(6) 0.002(4) 0.004(5) 0.005(5)
C13 0.075(5) 0.066(5) 0.093(6) 0.004(4) 0.011(5) 0.011(4)
C14 0.088(5) 0.058(4) 0.070(5) -0.001(4) 0.006(5) 0.006(4)
C15 0.077(4) 0.052(4) 0.068(4) -0.003(3) 0.009(4) -0.003(3)
C16 0.117(7) 0.043(4) 0.106(7) 0.007(4) 0.016(6) 0.015(4)
C17 0.115(6) 0.071(4) 0.127(7) 0.002(4) 0.015(6) -0.016(4)
C18 0.076(5) 0.080(5) 0.114(7) -0.005(5) 0.005(5) -0.016(3)
C19 0.070(4) 0.061(4) 0.078(5) -0.002(4) 0.013(4) -0.008(3)
C20 0.074(4) 0.064(4) 0.049(4) 0.003(3) 0.003(4) -0.014(3)
C21 0.065(5) 0.111(6) 0.130(7) -0.011(5) -0.010(5) -0.009(4)
C22 0.112(7) 0.086(5) 0.097(7) 0.020(5) -0.004(5) 0.019(5)
C23 0.062(4) 0.071(5) 0.046(5) -0.009(4) -0.001(4) -0.001(4)
C24 0.051(4) 0.086(5) 0.062(5) -0.010(4) -0.007(4) 0.001(4)
C25 0.068(5) 0.148(8) 0.095(7) -0.053(6) -0.016(5) 0.012(5)
C26 0.105(6) 0.135(6) 0.104(6) -0.052(5) -0.027(5) 0.008(5)
C27 0.073(5) 0.111(6) 0.095(7) -0.043(5) 0.003(5) 0.010(5)
C28 0.057(4) 0.089(5) 0.064(5) -0.012(4) -0.007(4) 0.002(4)
C29 0.043(4) 0.097(6) 0.068(5) 0.011(4) -0.003(4) -0.006(4)
C30 0.063(4) 0.060(4) 0.087(5) 0.001(3) 0.002(5) 0.002(4)
C31 0.091(6) 0.082(6) 0.126(7) 0.023(5) 0.018(5) 0.003(5)
C32 0.120(6) 0.082(5) 0.161(8) 0.022(4) -0.001(7) 0.004(5)
C33 0.076(5) 0.148(7) 0.088(6) -0.027(5) 0.011(5) 0.032(5)
Ce1 0.0520(2) 0.0604(3) 0.0646(3) 0.00110(19) -0.0090(2) 0.00388(17)
N1 0.065(4) 0.109(5) 0.060(5) 0.011(4) 0.011(3) 0.011(4)
N2 0.063(4) 0.063(4) 0.093(5) 0.005(4) 0.005(4) 0.008(3)
N3 0.049(3) 0.068(4) 0.069(4) 0.003(3) -0.004(3) 0.004(3)
N4 0.070(5) 0.157(7) 0.081(6) -0.012(5) -0.006(5) -0.012(5)
N5 0.079(5) 0.105(6) 0.098(6) -0.045(5) -0.026(5) 0.013(4)
N6 0.061(4) 0.079(5) 0.096(5) -0.008(4) -0.026(4) -0.009(3)
O1 0.062(3) 0.073(3) 0.054(3) 0.005(2) 0.001(2) -0.005(2)
O2 0.086(4) 0.086(4) 0.083(4) 0.028(3) 0.008(3) 0.010(3)
O3 0.058(3) 0.055(3) 0.094(4) -0.003(2) -0.004(3) -0.005(2)
O4 0.061(3) 0.076(3) 0.105(4) 0.002(3) 0.004(3) -0.004(2)
O5 0.064(3) 0.063(3) 0.054(3) -0.008(2) -0.012(2) 0.012(2)
O6 0.060(3) 0.102(4) 0.073(4) -0.022(3) -0.007(3) 0.014(3)
O7 0.061(3) 0.131(4) 0.080(4) 0.008(3) -0.002(3) 0.007(3)
O8 0.112(5) 0.251(6) 0.117(5) -0.001(5) 0.023(4) -0.026(4)
O9 0.063(3) 0.109(4) 0.088(4) -0.013(3) -0.014(3) 0.011(3)
O10 0.090(4) 0.120(4) 0.094(4) -0.015(3) -0.025(3) -0.003(3)
O11 0.127(5) 0.184(6) 0.183(7) -0.124(5) -0.048(5) 0.072(5)
O12 0.111(4) 0.081(3) 0.080(4) -0.024(3) -0.012(3) 0.015(3)
O13 0.086(4) 0.073(3) 0.085(4) -0.004(3) -0.008(3) -0.007(3)
O14 0.119(4) 0.125(5) 0.199(6) 0.006(4) -0.085(4) -0.036(4)
O15 0.071(3) 0.065(3) 0.081(4) 0.013(3) -0.011(3) -0.013(2)

loop_
_atom_type_symbol
_atom_type_description
_atom_type_scat_dispersion_real
_atom_type_scat_dispersion_imag
_atom_type_scat_source
C C 0.0033 0.0016 'International Tables Vol C Tables 4.2.6.8 and 6.1.1.4'
H H 0.0000 0.0000 'International Tables Vol C Tables 4.2.6.8 and 6.1.1.4'
O O 0.0106 0.0060 'International Tables Vol C Tables 4.2.6.8 and 6.1.1.4'
N N 0.0061 0.0033 'International Tables Vol C Tables 4.2.6.8 and 6.1.1.4'
Ce Ce -0.2486 2.6331 'International Tables Vol C Tables 4.2.6.8 and 6.1.1.4'

loop_
_geom_angle_atom_site_label_1
_geom_angle_atom_site_label_2
_geom_angle_atom_site_label_3
_geom_angle
_geom_angle_site_symmetry_1
_geom_angle_site_symmetry_3
O1 C1 C2 119.7(7) . .
O1 C1 C6 123.9(7) . .
C2 C1 C6 116.3(7) . .
O2 C2 C3 125.7(7) . .
O2 C2 C1 112.9(6) . .
C3 C2 C1 121.4(8) . .
C2 C3 C4 119.8(7) . .
C2 C3 H3 120.1 . .
C4 C3 H3 120.1 . .
C5 C4 C3 120.8(8) . .
C5 C4 H4 119.6 . .
C3 C4 H4 119.6 . .
C4 C5 C6 120.2(8) . .
C4 C5 H5 119.9 . .
C6 C5 H5 119.9 . .
C5 C6 C7 118.7(8) . .
C5 C6 C1 121.3(7) . .
C7 C6 C1 120.0(7) . .
N1 C7 C6 122.8(7) . .
N1 C7 H7 118.6 . .
C6 C7 H7 118.6 . .
N1 C8 C13 108.2(6) . .
N1 C8 C9 113.9(7) . .
C13 C8 C9 110.1(6) . .
N1 C8 H8 108.1 . .
C13 C8 H8 108.1 . .
C9 C8 H8 108.1 . .
C10 C9 C8 112.5(6) . .
C10 C9 H9A 109.1 . .
C8 C9 H9A 109.1 . .
C10 C9 H9B 109.1 . .
C8 C9 H9B 109.1 . .
H9A C9 H9B 107.8 . .
C9 C10 C11 108.5(7) . .
C9 C10 H10A 110.0 . .
C11 C10 H10A 110.0 . .
C9 C10 H10B 110.0 . .
C11 C10 H10B 110.0 . .
H10A C10 H10B 108.4 . .
C10 C11 C12 110.1(7) . .
C10 C11 H11A 109.6 . .
C12 C11 H11A 109.6 . .
C10 C11 H11B 109.6 . .
C12 C11 H11B 109.6 . .
H11A C11 H11B 108.2 . .
C13 C12 C11 107.9(6) . .
C13 C12 H12A 110.1 . .
C11 C12 H12A 110.1 . .
C13 C12 H12B 110.1 . .
C11 C12 H12B 110.1 . .
H12A C12 H12B 108.4 . .
N2 C13 C12 109.9(6) . .
N2 C13 C8 109.6(6) . .
C12 C13 C8 110.9(6) . .
N2 C13 H13 108.8 . .
C12 C13 H13 108.8 . .
C8 C13 H13 108.8 . .
N2 C14 C15 125.5(6) . .
N2 C14 H14 117.3 . .
C15 C14 H14 117.3 . .
C14 C15 C16 121.3(6) . .
C14 C15 C20 118.9(6) . .
C16 C15 C20 119.6(6) . .
C17 C16 C15 121.0(7) . .
C17 C16 H16 119.5 . .
C15 C16 H16 119.5 . .
C16 C17 C18 119.7(7) . .
C16 C17 H17 120.2 . .
C18 C17 H17 120.2 . .
C19 C18 C17 121.6(7) . .
C19 C18 H18 119.2 . .
C17 C18 H18 119.2 . .
C18 C19 O4 125.3(6) . .
C18 C19 C20 122.1(7) . .
O4 C19 C20 112.5(6) . .
O3 C20 C19 122.8(6) . .
O3 C20 C15 121.2(6) . .
C19 C20 C15 116.0(6) . .
O4 C21 H21A 109.5 . .
O4 C21 H21B 109.5 . .
H21A C21 H21B 109.5 . .
O4 C21 H21C 109.5 . .
H21A C21 H21C 109.5 . .
H21B C21 H21C 109.5 . .
O2 C22 H22A 109.5 . .
O2 C22 H22B 109.5 . .
H22A C22 H22B 109.5 . .
O2 C22 H22C 109.5 . .
H22A C22 H22C 109.5 . .
H22B C22 H22C 109.5 . .
O5 C23 C24 122.8(6) . .
O5 C23 C28 119.2(6) . .
C24 C23 C28 118.0(6) . .
C23 C24 C25 119.8(6) . .
C23 C24 C29 120.3(6) . .
C25 C24 C29 119.9(7) . .
C26 C25 C24 120.8(7) . .
C26 C25 H25 119.6 . .
C24 C25 H25 119.6 . .
C25 C26 C27 119.9(7) . .
C25 C26 H26 120.0 . .
C27 C26 H26 120.0 . .
C28 C27 C26 120.5(7) . .
C28 C27 H27 119.7 . .
C26 C27 H27 119.7 . .
C27 C28 O6 125.7(7) . .
C27 C28 C23 120.9(7) . .
O6 C28 C23 113.4(6) . .
N3 C29 C24 125.0(6) . .
N3 C29 H29 117.5 . .
C24 C29 H29 117.5 . .
N3 C30 C30 109.9(4) . 3_556
N3 C30 C31 110.5(5) . .
C30 C30 C31 110.1(5) 3_556 .
N3 C30 H30 108.8 . .
C30 C30 H30 108.8 3_556 .
C31 C30 H30 108.8 . .
C32 C31 C30 109.7(6) . .
C32 C31 H31A 109.7 . .
C30 C31 H31A 109.7 . .
C32 C31 H31B 109.7 . .
C30 C31 H31B 109.7 . .
H31A C31 H31B 108.2 . .
C32 C32 C31 110.7(6) 3_556 .
C32 C32 H32A 109.5 3_556 .
C31 C32 H32A 109.5 . .
C32 C32 H32B 109.5 3_556 .
C31 C32 H32B 109.5 . .
H32A C32 H32B 108.1 . .
O6 C33 H33A 109.5 . .
O6 C33 H33B 109.5 . .
H33A C33 H33B 109.5 . .
O6 C33 H33C 109.5 . .
H33A C33 H33C 109.5 . .
H33B C33 H33C 109.5 . .
O5 Ce1 O3 111.89(13) . .
O5 Ce1 O1 106.02(13) . .
O3 Ce1 O1 71.22(13) . .
O5 Ce1 O15 177.99(13) . .
O3 Ce1 O15 69.00(13) . .
O1 Ce1 O15 72.44(13) . .
O5 Ce1 O7 116.04(14) . .
O3 Ce1 O7 70.82(15) . .
O1 Ce1 O7 131.11(14) . .
O15 Ce1 O7 65.91(14) . .
O5 Ce1 O12 66.78(14) . .
O3 Ce1 O12 167.31(15) . .
O1 Ce1 O12 121.46(14) . .
O15 Ce1 O12 112.79(14) . .
O7 Ce1 O12 98.07(16) . .
O5 Ce1 O13 130.80(14) . .
O3 Ce1 O13 110.91(14) . .
O1 Ce1 O13 66.82(13) . .
O15 Ce1 O13 47.52(13) . .
O7 Ce1 O13 100.03(15) . .
O12 Ce1 O13 76.42(15) . .
O5 Ce1 O9 72.89(15) . .
O3 Ce1 O9 102.61(14) . .
O1 Ce1 O9 173.04(13) . .
O15 Ce1 O9 108.79(15) . .
O7 Ce1 O9 46.72(14) . .
O12 Ce1 O9 64.75(15) . .
O13 Ce1 O9 119.28(14) . .
O5 Ce1 O2 70.02(14) . .
O3 Ce1 O2 126.29(14) . .
O1 Ce1 O2 58.08(13) . .
O15 Ce1 O2 107.98(14) . .
O7 Ce1 O2 159.97(15) . .
O12 Ce1 O2 65.86(15) . .
O13 Ce1 O2 65.60(15) . .
O9 Ce1 O2 126.54(15) . .
O5 Ce1 O10 107.40(14) . .
O3 Ce1 O10 128.77(15) . .
O1 Ce1 O10 126.65(13) . .
O15 Ce1 O10 72.88(15) . .
O7 Ce1 O10 62.94(15) . .
O12 Ce1 O10 45.04(14) . .
O13 Ce1 O10 59.84(14) . .
O9 Ce1 O10 59.61(14) . .
O2 Ce1 O10 97.13(15) . .
C7 N1 C8 127.7(7) . .
C7 N1 H111 95(5) . .
C8 N1 H111 133(5) . .
C14 N2 C13 124.5(6) . .
C14 N2 H211 115(4) . .
C13 N2 H211 121(4) . .
C29 N3 C30 125.5(6) . .
C29 N3 H311 111(4) . .
C30 N3 H311 123(4) . .
O8 N4 O7 122.7(9) . .
O8 N4 O9 122.3(8) . .
O7 N4 O9 115.0(7) . .
O11 N5 O10 122.5(8) . .
O11 N5 O12 122.9(7) . .
O10 N5 O12 114.6(6) . .
O14 N6 O15 122.4(7) . .
O14 N6 O13 119.9(7) . .
O15 N6 O13 117.6(6) . .
C1 O1 Ce1 126.0(4) . .
C2 O2 C22 116.0(5) . .
C2 O2 Ce1 117.0(4) . .
C22 O2 Ce1 127.0(4) . .
C20 O3 Ce1 135.5(4) . .
C19 O4 C21 118.0(5) . .
C23 O5 Ce1 137.9(4) . .
C28 O6 C33 116.9(5) . .
N4 O7 Ce1 101.6(5) . .
N4 O9 Ce1 96.3(4) . .
N5 O10 Ce1 92.7(4) . .
N5 O12 Ce1 106.7(4) . .
N6 O13 Ce1 95.3(4) . .
N6 O15 Ce1 99.6(4) . .

loop_
_geom_bond_atom_site_label_1
_geom_bond_atom_site_label_2
_geom_bond_distance
_geom_bond_site_symmetry_2
C1 O1 1.293(7) .
C1 C2 1.409(9) .
C1 C6 1.421(8) .
C2 O2 1.373(8) .
C2 C3 1.377(8) .
C3 C4 1.412(9) .
C3 H3 0.9300 .
C4 C5 1.328(9) .
C4 H4 0.9300 .
C5 C6 1.407(8) .
C5 H5 0.9300 .
C6 C7 1.421(9) .
C7 N1 1.311(8) .
C7 H7 0.9300 .
C8 N1 1.480(8) .
C8 C13 1.500(9) .
C8 C9 1.526(9) .
C8 H8 0.9800 .
C9 C10 1.487(9) .
C9 H9A 0.9700 .
C9 H9B 0.9700 .
C10 C11 1.517(10) .
C10 H10A 0.9700 .
C10 H10B 0.9700 .
C11 C12 1.572(9) .
C11 H11A 0.9700 .
C11 H11B 0.9700 .
C12 C13 1.476(8) .
C12 H12A 0.9700 .
C12 H12B 0.9700 .
C13 N2 1.475(8) .
C13 H13 0.9800 .
C14 N2 1.288(7) .
C14 C15 1.401(8) .
C14 H14 0.9300 .
C15 C16 1.415(8) .
C15 C20 1.440(8) .
C16 C17 1.344(9) .
C16 H16 0.9300 .
C17 C18 1.387(9) .
C17 H17 0.9300 .
C18 C19 1.346(7) .
C18 H18 0.9300 .
C19 O4 1.375(7) .
C19 C20 1.408(8) .
C20 O3 1.281(6) .
C21 O4 1.433(6) .
C21 H21A 0.9600 .
C21 H21B 0.9600 .
C21 H21C 0.9600 .
C22 O2 1.440(7) .
C22 H22A 0.9600 .
C22 H22B 0.9600 .
C22 H22C 0.9600 .
C23 O5 1.292(6) .
C23 C24 1.391(8) .
C23 C28 1.421(8) .
C24 C25 1.411(8) .
C24 C29 1.412(8) .
C25 C26 1.342(9) .
C25 H25 0.9300 .
C26 C27 1.407(9) .
C26 H26 0.9300 .
C27 C28 1.344(8) .
C27 H27 0.9300 .
C28 O6 1.373(7) .
C29 N3 1.301(7) .
C29 H29 0.9300 .
C30 N3 1.456(7) .
C30 C30 1.535(11) 3_556
C30 C31 1.536(8) .
C30 H30 0.9800 .
C31 C32 1.535(8) .
C31 H31A 0.9700 .
C31 H31B 0.9700 .
C32 C32 1.473(13) 3_556
C32 H32A 0.9700 .
C32 H32B 0.9700 .
C33 O6 1.443(6) .
C33 H33A 0.9600 .
C33 H33B 0.9600 .
C33 H33C 0.9600 .
Ce1 O5 2.412(4) .
Ce1 O3 2.427(4) .
Ce1 O1 2.529(4) .
Ce1 O15 2.608(4) .
Ce1 O7 2.625(5) .
Ce1 O12 2.627(4) .
Ce1 O13 2.675(4) .
Ce1 O9 2.719(5) .
Ce1 O2 2.783(4) .
Ce1 O10 2.911(5) .
N1 H111 0.904(11) .
N2 H211 0.901(11) .
N3 H311 0.895(11) .
N4 O8 1.227(8) .
N4 O7 1.247(7) .
N4 O9 1.267(7) .
N5 O11 1.192(7) .
N5 O10 1.269(7) .
N5 O12 1.271(7) .
N6 O14 1.188(6) .
N6 O15 1.229(6) .
N6 O13 1.261(6) .

loop_
_geom_hbond_atom_site_label_D
_geom_hbond_atom_site_label_H
_geom_hbond_atom_site_label_A
_geom_hbond_distance_DH
_geom_hbond_distance_HA
_geom_hbond_distance_DA
_geom_hbond_angle_DHA
N3 H311 O5 0.895(11) 1.86(4) 2.618(6) 141(5)
N2 H211 O3 0.901(11) 1.85(5) 2.574(6) 136(6)
N1 H111 O1 0.904(11) 1.82(4) 2.614(7) 145(6)
